data_2013025
loop_
_publ_author_name
'Chisholm, Greig'
'Kennedy, Alan R.'
'Beaton, Laura'
'Brook, Eve'

_publ_section_title
;
 Structural motifs in acetoacetanilides: the effect of a fluorine
 substituent
;
_journal_issue 11
_journal_name_full 'Acta Crystallographica Section C'
_journal_page_first o645
_journal_page_last o648
_journal_paper_doi 10.1107/S0108270102016086
_journal_volume 58
_journal_year 2002
_chemical_formula_moiety 'C10 H10 F N O2'
_chemical_formula_sum 'C10 H10 F N O2'
_chemical_formula_weight 195.19
_chemical_name_systematic
;
3'-fluoroacetoacetanilide
;
_space_group_IT_number 61
_symmetry_cell_setting orthorhombic
_symmetry_space_group_name_Hall '-P 2ac 2ab'
_symmetry_space_group_name_H-M 'P b c a'
_atom_sites_solution_hydrogens geom
_atom_sites_solution_primary direct
_atom_sites_solution_secondary difmap
_audit_creation_method SHELXL97
_cell_angle_alpha 90
_cell_angle_beta 90
_cell_angle_gamma 90
_cell_formula_units_Z 8
_cell_length_a 9.4933(3)
_cell_length_b 9.7792(3)
_cell_length_c 20.2345(7)
_cell_measurement_reflns_used 2458
_cell_measurement_temperature 150(2)
_cell_measurement_theta_max 27.48
_cell_measurement_theta_min 1.27
_cell_volume 1878.51(11)
_computing_cell_refinement 'DENZO and COLLECT'
_computing_data_collection 'DENZO (Otwinowski & Minor, 1997) and COLLECT (Nonius, 1998)'
_computing_data_reduction 'DENZO and COLLECT'
_computing_molecular_graphics 'ORTEPII (Johnson, 1976)'
_computing_publication_material SHELXL97
_computing_structure_refinement 'SHELXL97 (Sheldrick, 1997)'
_computing_structure_solution 'SHELXS97 (Sheldrick, 1997)'
_diffrn_ambient_temperature 150(2)
_diffrn_measured_fraction_theta_full 0.874
_diffrn_measured_fraction_theta_max 0.874
_diffrn_measurement_device_type 'Nonius KappaCCD area-detector'
_diffrn_measurement_method '\f and \w'
_diffrn_radiation_monochromator graphite
_diffrn_radiation_source 'fine-focus sealed tube'
_diffrn_radiation_type MoK\a
_diffrn_radiation_wavelength 0.71073
_diffrn_reflns_av_R_equivalents 0.044
_diffrn_reflns_av_sigmaI/netI 0.051
_diffrn_reflns_limit_h_max 12
_diffrn_reflns_limit_h_min -12
_diffrn_reflns_limit_k_max 12
_diffrn_reflns_limit_k_min -12
_diffrn_reflns_limit_l_max 26
_diffrn_reflns_limit_l_min -26
_diffrn_reflns_number 3999
_diffrn_reflns_theta_full 27.50
_diffrn_reflns_theta_max 27.50
_diffrn_reflns_theta_min 2.94
_diffrn_standards_decay_% 0
_diffrn_standards_number 0
_exptl_absorpt_coefficient_mu 0.110
_exptl_absorpt_correction_type none
_exptl_crystal_colour colourless
_exptl_crystal_density_diffrn 1.380
_exptl_crystal_density_meas ?
_exptl_crystal_density_method 'not measured'
_exptl_crystal_description 'cut plate'
_exptl_crystal_F_000 816
_exptl_crystal_size_max 0.50
_exptl_crystal_size_mid 0.30
_exptl_crystal_size_min 0.05
_refine_diff_density_max 0.18
_refine_diff_density_min -0.21
_refine_ls_extinction_method none
_refine_ls_goodness_of_fit_ref 1.015
_refine_ls_hydrogen_treatment refall
_refine_ls_matrix_type full
_refine_ls_number_parameters 167
_refine_ls_number_reflns 2158
_refine_ls_number_restraints 0
_refine_ls_restrained_S_all 1.015
_refine_ls_R_factor_all 0.086
_refine_ls_R_factor_gt 0.043
_refine_ls_shift/su_max <0.001
_refine_ls_shift/su_mean 0.000
_refine_ls_structure_factor_coef Fsqd
_refine_ls_weighting_details 'w = 1/[\s^2^(Fo^2^)+(0.0522P)^2^+0.0664P] where P=(Fo^2^+2Fc^2^)/3'
_refine_ls_weighting_scheme calc
_refine_ls_wR_factor_gt 0.091
_refine_ls_wR_factor_ref 0.104
_reflns_number_gt 1387
_reflns_number_total 2158
_reflns_threshold_expression I>2\s(I)
_cod_data_source_file gd1216.cif
_cod_data_source_block III
_cod_depositor_comments
;
The following automatic conversions were performed:

'_exptl_crystal_density_meas' value 'not measured' was changed to '?'
- the value is perceived as not measured.

Automatic conversion script
Id: cif_fix_values 3008 2015-01-20 13:52:24Z robertas 
;
_cod_database_code 2013025
_cod_database_fobs_code 2013025

loop_
_symmetry_equiv_pos_as_xyz
'x, y, z'
'-x+1/2, -y, z+1/2'
'x+1/2, -y+1/2, -z'
'-x, y+1/2, -z+1/2'
'-x, -y, -z'
'x-1/2, y, -z-1/2'
'-x-1/2, y-1/2, z'
'x, -y-1/2, z-1/2'

loop_
_atom_site_label
_atom_site_fract_x
_atom_site_fract_y
_atom_site_fract_z
_atom_site_U_iso_or_equiv
_atom_site_adp_type
_atom_site_calc_flag
_atom_site_refinement_flags
_atom_site_occupancy
_atom_site_disorder_assembly
_atom_site_disorder_group
_atom_site_type_symbol
F1 -0.03629(9) 0.39731(10) 0.08777(4) 0.0366(3) Uani d . 1 . . F
O1 0.25883(13) 0.13894(13) 0.37141(6) 0.0402(3) Uani d . 1 . . O
O2 0.06376(10) 0.05021(13) 0.24909(5) 0.0363(3) Uani d . 1 . . O
N1 0.27845(14) 0.09721(14) 0.20457(6) 0.0259(3) Uani d . 1 . . N
H1N 0.370(2) 0.0787(17) 0.2078(8) 0.035(5) Uiso d . 1 . . H
C1 0.3917(2) -0.0507(2) 0.40981(10) 0.0386(5) Uani d . 1 . . C
H1A 0.366(2) -0.146(3) 0.4141(10) 0.062(7) Uiso d . 1 . . H
H1B 0.482(3) -0.056(3) 0.3952(11) 0.075(8) Uiso d . 1 . . H
H1C 0.394(2) -0.005(2) 0.4517(12) 0.064(7) Uiso d . 1 . . H
C2 0.30144(16) 0.02397(18) 0.36163(8) 0.0273(4) Uani d . 1 . . C
C3 0.26651(17) -0.05238(18) 0.29890(8) 0.0253(4) Uani d . 1 . . C
H3A 0.3500(18) -0.0902(17) 0.2826(8) 0.029(4) Uiso d . 1 . . H
H3B 0.2102(17) -0.1299(17) 0.3103(8) 0.031(5) Uiso d . 1 . . H
C4 0.19230(15) 0.03588(17) 0.24888(7) 0.0250(4) Uani d . 1 . . C
C5 0.23996(14) 0.17868(16) 0.14999(7) 0.0232(4) Uani d . 1 . . C
C6 0.11316(16) 0.24979(17) 0.14672(8) 0.0252(4) Uani d . 1 . . C
H6 0.0467(16) 0.2441(15) 0.1802(7) 0.026(4) Uiso d . 1 . . H
C7 0.08714(15) 0.32580(17) 0.09095(8) 0.0262(4) Uani d . 1 . . C
C8 0.17729(17) 0.33549(17) 0.03824(8) 0.0292(4) Uani d . 1 . . C
H8 0.1454(16) 0.3909(17) -0.0017(9) 0.029(4) Uiso d . 1 . . H
C9 0.30320(18) 0.26480(19) 0.04270(8) 0.0333(4) Uani d . 1 . . C
H9 0.3750(16) 0.2711(17) 0.0060(8) 0.037(5) Uiso d . 1 . . H
C10 0.33527(17) 0.18840(18) 0.09780(8) 0.0294(4) Uani d . 1 . . C
H10 0.4221(19) 0.1432(18) 0.1014(8) 0.035(5) Uiso d . 1 . . H

loop_
_atom_site_aniso_label
_atom_site_aniso_U_11
_atom_site_aniso_U_22
_atom_site_aniso_U_33
_atom_site_aniso_U_12
_atom_site_aniso_U_13
_atom_site_aniso_U_23
F1 0.0276(5) 0.0418(6) 0.0404(6) 0.0074(5) -0.0022(4) 0.0064(5)
O1 0.0564(8) 0.0268(7) 0.0372(7) 0.0071(6) -0.0023(6) -0.0027(6)
O2 0.0176(6) 0.0546(8) 0.0368(7) 0.0003(6) 0.0021(5) 0.0094(6)
N1 0.0163(7) 0.0342(9) 0.0271(7) 0.0017(6) 0.0008(5) 0.0046(6)
C1 0.0468(12) 0.0337(12) 0.0353(11) 0.0021(10) -0.0108(9) 0.0007(10)
C2 0.0275(8) 0.0253(10) 0.0292(8) -0.0023(8) 0.0023(7) 0.0015(7)
C3 0.0215(8) 0.0245(9) 0.0299(9) 0.0012(8) 0.0024(7) -0.0001(7)
C4 0.0202(8) 0.0279(9) 0.0270(8) -0.0010(7) 0.0013(7) -0.0020(7)
C5 0.0211(8) 0.0232(9) 0.0252(8) -0.0028(7) -0.0011(6) -0.0021(7)
C6 0.0214(8) 0.0299(10) 0.0244(8) -0.0006(7) 0.0007(7) -0.0033(8)
C7 0.0215(8) 0.0261(9) 0.0312(9) 0.0007(7) -0.0048(7) -0.0042(8)
C8 0.0361(9) 0.0277(9) 0.0239(8) -0.0005(8) -0.0011(7) -0.0002(8)
C9 0.0365(9) 0.0334(10) 0.0299(9) 0.0004(8) 0.0094(8) -0.0006(8)
C10 0.0244(8) 0.0276(10) 0.0361(10) 0.0030(8) 0.0056(7) -0.0001(8)

loop_
_atom_type_symbol
_atom_type_description
_atom_type_scat_dispersion_real
_atom_type_scat_dispersion_imag
_atom_type_scat_source
C C 0.0033 0.0016 'International Tables Vol C Tables 4.2.6.8 and 6.1.1.4'
H H 0.0000 0.0000 'International Tables Vol C Tables 4.2.6.8 and 6.1.1.4'
O O 0.0106 0.0060 'International Tables Vol C Tables 4.2.6.8 and 6.1.1.4'
N N 0.0061 0.0033 'International Tables Vol C Tables 4.2.6.8 and 6.1.1.4'
F F 0.0171 0.0103 'International Tables Vol C Tables 4.2.6.8 and 6.1.1.4'

loop_
_geom_angle_atom_site_label_1
_geom_angle_atom_site_label_2
_geom_angle_atom_site_label_3
_geom_angle
_geom_angle_publ_flag
C4 N1 C5 127.78(13) y
C4 N1 H1N 116.8(11) ?
C5 N1 H1N 115.2(11) ?
C2 C1 H1A 112.8(12) ?
C2 C1 H1B 110.8(15) ?
H1A C1 H1B 102(2) ?
C2 C1 H1C 111.2(12) ?
H1A C1 H1C 112.4(18) ?
H1B C1 H1C 106.8(19) ?
O1 C2 C1 122.71(16) ?
O1 C2 C3 121.55(15) ?
C1 C2 C3 115.74(15) y
C4 C3 C2 112.62(14) y
C4 C3 H3A 112.8(10) ?
C2 C3 H3A 107.8(10) ?
C4 C3 H3B 110.8(10) ?
C2 C3 H3B 108.2(10) ?
H3A C3 H3B 104.2(14) ?
O2 C4 N1 123.51(14) ?
O2 C4 C3 121.87(14) ?
N1 C4 C3 114.63(13) y
C6 C5 C10 119.44(15) ?
C6 C5 N1 122.93(13) ?
C10 C5 N1 117.63(14) ?
C7 C6 C5 117.70(14) ?
C7 C6 H6 120.7(9) ?
C5 C6 H6 121.6(9) ?
F1 C7 C8 117.61(14) ?
F1 C7 C6 118.03(13) ?
C8 C7 C6 124.36(15) y
C7 C8 C9 117.00(16) ?
C7 C8 H8 117.9(9) ?
C9 C8 H8 125.0(9) ?
C10 C9 C8 121.01(15) ?
C10 C9 H9 118.7(9) ?
C8 C9 H9 120.2(9) ?
C9 C10 C5 120.47(15) ?
C9 C10 H10 120.9(10) ?
C5 C10 H10 118.7(10) ?

loop_
_geom_bond_atom_site_label_1
_geom_bond_atom_site_label_2
_geom_bond_site_symmetry_2
_geom_bond_distance
_geom_bond_publ_flag
F1 C7 . 1.3661(17) y
O1 C2 . 1.211(2) y
O2 C4 . 1.2283(16) y
N1 C4 . 1.3536(19) y
N1 C5 . 1.4101(19) y
N1 H1N . 0.892(19) ?
C1 C2 . 1.489(3) ?
C1 H1A . 0.96(2) ?
C1 H1B . 0.90(2) ?
C1 H1C . 0.96(2) ?
C2 C3 . 1.509(2) ?
C3 C4 . 1.505(2) ?
C3 H3A . 0.934(17) ?
C3 H3B . 0.956(17) ?
C5 C6 . 1.392(2) ?
C5 C10 . 1.394(2) ?
C6 C7 . 1.374(2) ?
C6 H6 . 0.927(15) ?
C7 C8 . 1.371(2) ?
C8 C9 . 1.384(2) ?
C8 H8 . 1.018(17) ?
C9 C10 . 1.376(2) ?
C9 H9 . 1.010(16) ?
C10 H10 . 0.938(18) ?

loop_
_geom_hbond_atom_site_label_D
_geom_hbond_atom_site_label_H
_geom_hbond_atom_site_label_A
_geom_hbond_site_symmetry_A
_geom_hbond_distance_DH
_geom_hbond_distance_HA
_geom_hbond_distance_DA
_geom_hbond_angle_DHA
N1 H1N O2 6_656 0.89(2) 2.05(2) 2.903(2) 158.9(15)

loop_
_geom_torsion_atom_site_label_1
_geom_torsion_atom_site_label_2
_geom_torsion_atom_site_label_3
_geom_torsion_atom_site_label_4
_geom_torsion
_geom_torsion_publ_flag
O1 C2 C3 C4 7.5(2) y
C1 C2 C3 C4 -172.10(16) ?
C5 N1 C4 O2 -4.2(3) y
C5 N1 C4 C3 175.98(14) ?
C2 C3 C4 O2 -86.77(19) ?
C2 C3 C4 N1 93.05(16) ?
C4 N1 C5 C6 24.7(2) y
C4 N1 C5 C10 -156.07(16) y
C10 C5 C6 C7 0.8(2) ?
N1 C5 C6 C7 -179.94(14) ?
C5 C6 C7 F1 -179.16(13) ?
C5 C6 C7 C8 0.4(2) ?
F1 C7 C8 C9 178.70(14) ?
C6 C7 C8 C9 -0.9(3) ?
C7 C8 C9 C10 0.1(3) ?
C8 C9 C10 C5 1.2(3) ?
C6 C5 C10 C9 -1.6(2) ?
N1 C5 C10 C9 179.12(14) ?

loop_
_cod_related_entry_id
_cod_related_entry_database
_cod_related_entry_code
1 ChemSpider 693196
